data_1511823
loop_
_publ_author_name
'Colaneri, Michael J.'
'Vitali, Jacqueline'
'Kirschbaum, Kristin'

_publ_section_title
;
 Electron Paramagnetic Resonance Spectroscopic Study of Copper Hopping in
 Doped Bis(l-histidinato)cadmium Dihydrate.
;
_journal_issue 16
_journal_name_full 'The journal of physical chemistry. A'
_journal_page_first 3414
_journal_page_last 3427
_journal_paper_doi 10.1021/jp401477m
_journal_volume 117
_journal_year 2013
_chemical_formula_moiety 'C12 H16 Cd N6 O4,  H4 O2'
_chemical_formula_sum 'C12 H20 Cd N6 O6'
_chemical_formula_weight 456.74
_chemical_name_systematic
; 
 ? 
;
_space_group_IT_number 96
_symmetry_cell_setting tetragonal
_symmetry_space_group_name_Hall 'P 4nw 2abw'
_symmetry_space_group_name_H-M 'P 43 21 2'
_atom_sites_solution_hydrogens isomor
_atom_sites_solution_primary isomor
_atom_sites_solution_secondary isomor
_audit_creation_method SHELXL-97
_cell_angle_alpha 90.00
_cell_angle_beta 90.00
_cell_angle_gamma 90.00
_cell_formula_units_Z 4
_cell_length_a 7.3625(3)
_cell_length_b 7.3625(3)
_cell_length_c 30.5910(10)
_cell_measurement_temperature 130(2)
_cell_volume 1658.23(11)
_computing_structure_refinement 'SHELXL-97 (Sheldrick, 2008)'
_computing_structure_solution 'SHELXS-97 (Sheldrick, 2008)'
_diffrn_ambient_temperature 130(2)
_diffrn_measured_fraction_theta_full 0.994
_diffrn_measured_fraction_theta_max 0.988
_diffrn_radiation_monochromator graphite
_diffrn_radiation_source 'fine-focus sealed tube'
_diffrn_radiation_type MoK\a
_diffrn_radiation_wavelength 0.71073
_diffrn_reflns_av_R_equivalents 0.0315
_diffrn_reflns_av_sigmaI/netI 0.0239
_diffrn_reflns_limit_h_max 9
_diffrn_reflns_limit_h_min -8
_diffrn_reflns_limit_k_max 9
_diffrn_reflns_limit_k_min -5
_diffrn_reflns_limit_l_max 40
_diffrn_reflns_limit_l_min -29
_diffrn_reflns_number 7648
_diffrn_reflns_theta_full 26.00
_diffrn_reflns_theta_max 28.28
_diffrn_reflns_theta_min 2.85
_exptl_absorpt_coefficient_mu 1.361
_exptl_absorpt_correction_T_max 1.000
_exptl_absorpt_correction_T_min 0.791
_exptl_absorpt_correction_type multi-scan
_exptl_absorpt_process_details sadabs
_exptl_crystal_density_diffrn 1.830
_exptl_crystal_density_method 'not measured'
_exptl_crystal_F_000 920
_refine_diff_density_max 0.590
_refine_diff_density_min -0.917
_refine_diff_density_rms 0.087
_refine_ls_abs_structure_details 'Flack H D (1983), Acta Cryst. A39, 876-881'
_refine_ls_abs_structure_Flack 0.02(4)
_refine_ls_extinction_coef 0.0086(7)
_refine_ls_extinction_expression Fc^*^=kFc[1+0.001xFc^2^\l^3^/sin(2\q)]^-1/4^
_refine_ls_extinction_method SHELXL
_refine_ls_goodness_of_fit_ref 1.197
_refine_ls_hydrogen_treatment refall
_refine_ls_matrix_type full
_refine_ls_number_parameters 155
_refine_ls_number_reflns 2039
_refine_ls_number_restraints 0
_refine_ls_restrained_S_all 1.197
_refine_ls_R_factor_all 0.0252
_refine_ls_R_factor_gt 0.0249
_refine_ls_shift/su_max 0.001
_refine_ls_shift/su_mean 0.000
_refine_ls_structure_factor_coef Fsqd
_refine_ls_weighting_details 'calc w=1/[\s^2^(Fo^2^)+(0.0212P)^2^+2.1391P] where P=(Fo^2^+2Fc^2^)/3'
_refine_ls_weighting_scheme calc
_refine_ls_wR_factor_gt 0.0622
_refine_ls_wR_factor_ref 0.0624
_reflns_number_gt 2027
_reflns_number_total 2039
_reflns_threshold_expression >2sigma(I)
_cod_data_source_file jp401477m_si_001.cif
_cod_data_source_block cdhis130k
_cod_original_sg_symbol_H-M ' P4(3)2(1)2'
_cod_database_code 1511823

loop_
_symmetry_equiv_pos_as_xyz
'x, y, z'
'-x, -y, z+1/2'
'-y+1/2, x+1/2, z+3/4'
'y+1/2, -x+1/2, z+1/4'
'-x+1/2, y+1/2, -z+3/4'
'x+1/2, -y+1/2, -z+1/4'
'y, x, -z'
'-y, -x, -z+1/2'

loop_
_atom_site_label
_atom_site_type_symbol
_atom_site_fract_x
_atom_site_fract_y
_atom_site_fract_z
_atom_site_U_iso_or_equiv
_atom_site_adp_type
_atom_site_occupancy
_atom_site_symmetry_multiplicity
_atom_site_calc_flag
_atom_site_refinement_flags
Cd1 Cd 0.20048(3) 0.20048(3) 0.0000 0.01548(10) Uani 1 2 d S
C1 C 0.5827(4) 0.1751(4) -0.04885(9) 0.0170(5) Uani 1 1 d .
C2 C 0.5868(4) 0.0357(4) -0.01145(8) 0.0169(5) Uani 1 1 d .
C3 C 0.5142(4) -0.1486(4) -0.02838(10) 0.0192(6) Uani 1 1 d .
C4 C 0.3319(4) -0.1981(4) -0.09907(9) 0.0193(5) Uani 1 1 d .
N1 N 0.4758(4) 0.0987(4) 0.02570(8) 0.0182(5) Uani 1 1 d .
N2 N -0.0468(3) 0.1891(4) 0.04540(8) 0.0172(5) Uani 1 1 d .
N3 N 0.1584(4) -0.1537(3) -0.11232(8) 0.0200(5) Uani 1 1 d .
O1 O 0.2820(3) 0.4481(3) 0.05073(7) 0.0188(4) Uani 1 1 d .
O2 O 0.7104(3) 0.1700(3) -0.07592(7) 0.0217(4) Uani 1 1 d .
H1 H 0.721(4) 0.013(4) -0.0037(10) 0.006(7) Uiso 1 1 d .
H2 H 0.607(6) -0.215(6) -0.0453(12) 0.030(10) Uiso 1 1 d .
H3 H 0.482(5) -0.225(5) -0.0049(12) 0.022(9) Uiso 1 1 d .
H4 H 0.120(6) -0.169(6) -0.1381(15) 0.047(13) Uiso 1 1 d .
C5 C 0.3502(4) -0.1344(4) -0.05736(9) 0.0165(5) Uani 1 1 d .
C6 C -0.0633(4) 0.0777(4) 0.07956(9) 0.0182(5) Uani 1 1 d .
H7 H 0.521(5) 0.193(6) 0.0363(12) 0.022(9) Uiso 1 1 d .
H8 H 0.475(7) 0.014(7) 0.0436(16) 0.051(14) Uiso 1 1 d .
H9 H -0.018(4) -0.041(4) 0.0805(9) 0.008(7) Uiso 1 1 d .
H10 H 0.413(5) -0.257(5) -0.1146(13) 0.026(10) Uiso 1 1 d .
O3 O -0.4600(4) -0.2028(4) 0.08785(8) 0.0278(5) Uani 1 1 d .
H5 H -0.561(7) -0.246(7) 0.0867(15) 0.044(14) Uiso 1 1 d .
H6 H -0.430(6) -0.201(7) 0.1097(15) 0.040(13) Uiso 1 1 d .

loop_
_atom_site_aniso_label
_atom_site_aniso_U_11
_atom_site_aniso_U_22
_atom_site_aniso_U_33
_atom_site_aniso_U_23
_atom_site_aniso_U_13
_atom_site_aniso_U_12
Cd1 0.01689(11) 0.01689(11) 0.01265(13) -0.00140(8) 0.00140(8) 0.00154(10)
C1 0.0189(13) 0.0186(14) 0.0135(11) -0.0021(10) -0.0037(10) -0.0040(10)
C2 0.0184(13) 0.0198(13) 0.0126(12) -0.0006(10) -0.0029(10) 0.0005(11)
C3 0.0199(14) 0.0177(14) 0.0201(13) -0.0027(11) -0.0016(11) 0.0035(10)
C4 0.0195(13) 0.0182(12) 0.0203(13) -0.0056(12) 0.0027(10) 0.0006(12)
N1 0.0232(13) 0.0177(13) 0.0138(11) -0.0001(10) 0.0004(9) -0.0006(10)
N2 0.0180(11) 0.0167(11) 0.0170(11) -0.0003(10) -0.0004(9) 0.0008(10)
N3 0.0234(14) 0.0202(13) 0.0165(11) -0.0033(10) -0.0031(10) -0.0036(8)
O1 0.0211(10) 0.0183(9) 0.0171(9) -0.0002(7) -0.0030(8) 0.0024(8)
O2 0.0209(10) 0.0263(10) 0.0180(9) -0.0007(8) 0.0046(8) 0.0011(9)
C5 0.0176(13) 0.0132(12) 0.0187(13) -0.0003(10) -0.0012(10) -0.0016(10)
C6 0.0171(13) 0.0180(14) 0.0195(13) 0.0004(11) -0.0022(11) -0.0017(10)
O3 0.0299(12) 0.0372(13) 0.0164(11) 0.0045(11) -0.0044(9) -0.0067(12)

loop_
_atom_type_symbol
_atom_type_description
_atom_type_scat_dispersion_real
_atom_type_scat_dispersion_imag
_atom_type_scat_source
C C 0.0033 0.0016 'International Tables Vol C Tables 4.2.6.8 and 6.1.1.4'
H H 0.0000 0.0000 'International Tables Vol C Tables 4.2.6.8 and 6.1.1.4'
N N 0.0061 0.0033 'International Tables Vol C Tables 4.2.6.8 and 6.1.1.4'
O O 0.0106 0.0060 'International Tables Vol C Tables 4.2.6.8 and 6.1.1.4'
Cd Cd -0.8075 1.2024 'International Tables Vol C Tables 4.2.6.8 and 6.1.1.4'

loop_
_geom_angle_atom_site_label_1
_geom_angle_atom_site_label_2
_geom_angle_atom_site_label_3
_geom_angle
_geom_angle_site_symmetry_1
_geom_angle_site_symmetry_3
N2 Cd1 N2 108.03(13) 7 .
N2 Cd1 N1 118.76(9) 7 7
N2 Cd1 N1 88.89(9) . 7
N2 Cd1 N1 88.89(9) 7 .
N2 Cd1 N1 118.76(9) . .
N1 Cd1 N1 133.73(14) 7 .
N2 Cd1 O1 167.64(8) 7 .
N2 Cd1 O1 80.73(8) . .
N1 Cd1 O1 69.10(8) 7 .
N1 Cd1 O1 79.12(8) . .
N2 Cd1 O1 80.73(8) 7 7
N2 Cd1 O1 167.64(8) . 7
N1 Cd1 O1 79.12(8) 7 7
N1 Cd1 O1 69.10(8) . 7
O1 Cd1 O1 92.07(10) . 7
O2 C1 O1 125.1(3) . 7
O2 C1 C2 117.2(3) . .
O1 C1 C2 117.7(2) 7 .
N1 C2 C1 110.7(2) . .
N1 C2 C3 110.0(2) . .
C1 C2 C3 109.2(2) . .
N1 C2 H1 113.8(17) . .
C1 C2 H1 107.4(17) . .
C3 C2 H1 105.6(16) . .
C5 C3 C2 114.5(2) . .
C5 C3 H2 106(2) . .
C2 C3 H2 112(2) . .
C5 C3 H3 107(2) . .
C2 C3 H3 111(2) . .
H2 C3 H3 106(3) . .
C5 C4 N3 106.5(2) . .
C5 C4 H10 128(3) . .
N3 C4 H10 126(3) . .
C2 N1 Cd1 109.12(17) . .
C2 N1 H7 110(3) . .
Cd1 N1 H7 102(3) . .
C2 N1 H8 106(3) . .
Cd1 N1 H8 118(3) . .
H7 N1 H8 112(4) . .
C6 N2 C5 105.9(2) . 7
C6 N2 Cd1 124.73(19) . .
C5 N2 Cd1 119.60(19) 7 .
C6 N3 C4 107.9(2) 7 .
C6 N3 H4 128(3) 7 .
C4 N3 H4 124(3) . .
C1 O1 Cd1 113.45(18) 7 .
C4 C5 N2 108.6(2) . 7
C4 C5 C3 127.4(3) . .
N2 C5 C3 124.0(3) 7 .
N2 C6 N3 111.0(2) . 7
N2 C6 H9 124.4(19) . .
N3 C6 H9 124.6(18) 7 .
H5 O3 H6 110(5) . .

loop_
_geom_bond_atom_site_label_1
_geom_bond_atom_site_label_2
_geom_bond_distance
_geom_bond_site_symmetry_2
Cd1 N2 2.291(2) 7
Cd1 N2 2.291(2) .
Cd1 N1 2.300(3) 7
Cd1 N1 2.300(3) .
Cd1 O1 2.468(2) .
Cd1 O1 2.468(2) 7
C1 O2 1.253(4) .
C1 O1 1.267(4) 7
C1 C2 1.537(4) .
C2 N1 1.475(4) .
C2 C3 1.548(4) .
C2 H1 1.03(3) .
C3 C5 1.501(4) .
C3 H2 0.99(4) .
C3 H3 0.94(4) .
C4 C5 1.366(4) .
C4 N3 1.379(4) .
C4 H10 0.88(4) .
N1 H7 0.83(4) .
N1 H8 0.83(5) .
N2 C6 1.334(4) .
N2 C5 1.399(4) 7
N3 C6 1.342(4) 7
N3 H4 0.85(5) .
O1 C1 1.267(4) 7
C5 N2 1.398(4) 7
C6 N3 1.342(4) 7
C6 H9 0.93(3) .
O3 H5 0.81(5) .
O3 H6 0.71(5) .

loop_
_geom_hbond_atom_site_label_D
_geom_hbond_atom_site_label_H
_geom_hbond_atom_site_label_A
_geom_hbond_distance_DH
_geom_hbond_distance_HA
_geom_hbond_distance_DA
_geom_hbond_angle_DHA
_geom_hbond_site_symmetry_A
N1 H8 O3 0.83(5) 2.14(5) 2.961(4) 167(5) 1_655
N1 H7 O1 0.83(4) 2.61(4) 3.039(3) 113(3) .
N3 H4 O1 0.85(5) 1.97(5) 2.813(3) 174(5) 3_544
O3 H5 O2 0.81(5) 2.03(5) 2.822(3) 164(5) 7_445
O3 H6 O2 0.71(5) 2.10(5) 2.807(3) 176(5) 4_455
